data_9012637
loop_
_publ_author_name
'Pushcharovsky, D. Y.'
'Pekov, I. V.'
'Pluth, J. J.'
'Smith, J.'
'Ferraris, G.'
'Vinogradova, S. A.'
'Arakcheeva, A. V.'
'Soboleva, S. V.'
'Semenov, E. I.'

_publ_section_title
;
 Raite, manganonordite-(Ce), and ferronordite-(Ce) from the Lovozero massif:
 Crystal structures and mineralogical geochemistry
;
_journal_name_full 'Crystallography Reports'
_journal_page_first 565
_journal_page_last 574
_journal_volume 44
_journal_year 1999
_chemical_compound_source 'Lovozero Massif'
_chemical_formula_sum
;Ba0.02 Ca0.099 Ce0.51 Fe0.42 La0.42 Mg0.1 Mn0.26 Na2.901 Nd0.04 O17 Pr0.03
 Si6 Sr0.98 Zn0.22
;
_chemical_name_mineral Ferronordite-(Ce)
_space_group_IT_number 54
_symmetry_space_group_name_Hall '-P 2a 2ac'
_symmetry_space_group_name_H-M 'P c c a'
_cell_angle_alpha 90
_cell_angle_beta 90
_cell_angle_gamma 90
_cell_length_a 14.46
_cell_length_b 5.194
_cell_length_c 19.8740
_cell_formula_units_Z 4
_cell_volume 1492.642
_database_code_amcsd 0012362
_exptl_crystal_density_diffrn 3.534
_cod_original_cell_volume 1492.641
_cod_original_formula_sum
;(Na2.901 Ca.099) (Sr.98 Ba.02) (Ce.51 La.42 Nd.04 Pr.03) (Fe.42 Mn.26 Zn.22
 Mg.1) Si6 O17
;
_cod_database_code 9012637

loop_
_space_group_symop_operation_xyz
x,y,z
x,-y,1/2+z
-x,y,1/2-z
1/2-x,y,1/2+z
1/2+x,-y,1/2-z
1/2+x,y,-z
1/2-x,-y,z
-x,-y,-z

loop_
_atom_site_label
_atom_site_fract_x
_atom_site_fract_y
_atom_site_fract_z
_atom_site_occupancy
_atom_site_U_iso_or_equiv
Na1 0.00000 0.00000 0.00000 0.96700 0.01773
Ca1 0.00000 0.00000 0.00000 0.03300 0.01773
Na2 0.07050 0.00790 0.17120 0.96700 0.01963
Ca2 0.07050 0.00790 0.17120 0.03300 0.01963
Sr 0.25000 0.00000 0.02260 0.98000 0.01102
Ba 0.25000 0.00000 0.02260 0.02000 0.01102
Ce 0.25000 0.00000 0.31990 0.51000 0.00722
La 0.25000 0.00000 0.31990 0.42000 0.00722
Nd 0.25000 0.00000 0.31990 0.04000 0.00722
Pr 0.25000 0.00000 0.31990 0.03000 0.00722
Fe 0.25000 0.50000 0.17000 0.42000 0.00861
Mn 0.25000 0.50000 0.17000 0.26000 0.00861
Zn 0.25000 0.50000 0.17000 0.22000 0.00861
Mg 0.25000 0.50000 0.17000 0.10000 0.00861
Si1 0.09830 0.46230 0.06430 1.00000 0.00608
Si2 0.10170 0.54120 0.27490 1.00000 0.00608
Si3 0.11160 0.54560 -0.08130 1.00000 0.00608
O1 0.99580 0.33610 0.08220 1.00000 0.00937
O2 0.17050 0.29950 0.10860 1.00000 0.01153
O3 0.11790 0.35650 -0.01470 1.00000 0.00988
O4 0.10240 0.76720 0.06740 1.00000 0.01165
O5 0.00000 0.64200 0.25000 1.00000 0.00899
O6 0.17680 0.71390 0.23380 1.00000 0.01051
O7 0.11710 0.65000 0.35340 1.00000 0.00912
O8 0.11570 0.23950 0.27200 1.00000 0.01355
O9 0.18540 0.22750 0.41800 1.00000 0.01203

loop_
_cod_related_entry_id
_cod_related_entry_database
_cod_related_entry_code
1 AMCSD 0012362
